data_1549376
loop_
_publ_author_name
'Greenhalgh, Mark D.'
'Qu, Shen'
'Slawin, Alexandra M. Z.'
'Smith, Andrew D.'

_publ_section_title
;
 Multiple roles of aryloxide leaving groups in enantioselective
 annulations employing \a,\b-unsaturated acyl ammonium catalysis.
;
_journal_issue 21
_journal_name_full 'Chemical science'
_journal_page_first 4909
_journal_page_last 4918
_journal_paper_doi 10.1039/c8sc01324a
_journal_volume 9
_journal_year 2018
_chemical_absolute_configuration ad
_chemical_formula_moiety 'C19 H13 Br F3 N O3 S'
_chemical_formula_sum 'C19 H13 Br F3 N O3 S'
_chemical_formula_weight 472.28
_space_group_crystal_system hexagonal
_space_group_IT_number 169
_space_group_name_Hall 'P 61'
_space_group_name_H-M_alt 'P 61'
_symmetry_space_group_name_Hall 'P 61'
_symmetry_space_group_name_H-M 'P 61'
_atom_sites_solution_hydrogens geom
_atom_sites_solution_primary direct
_atom_sites_solution_secondary difmap
_audit_creation_date 2017-02-07
_audit_creation_method 'by CrystalStructure 4.2'
_audit_update_record
;
2018-03-05 deposited with the CCDC.
2018-05-04 downloaded from the CCDC.
;
_cell_angle_alpha 90.0000
_cell_angle_beta 90.0000
_cell_angle_gamma 120.0000
_cell_formula_units_Z 6
_cell_length_a 16.963(3)
_cell_length_b 16.963(3)
_cell_length_c 11.4256(18)
_cell_measurement_reflns_used 6702
_cell_measurement_temperature 93
_cell_measurement_theta_max 27.50
_cell_measurement_theta_min 2.30
_cell_volume 2847.2(8)
_computing_cell_refinement 'CrystalClear-SM Expert 2.1 b45'
_computing_data_collection 'CrystalClear-SM Expert 2.1 b45 (Rigaku, 2015)'
_computing_data_reduction 'CrystalClear-SM Expert 2.1 b45'
_computing_molecular_graphics 'CrystalStructure 4.2'
_computing_publication_material 'CrystalStructure 4.2 (Rigaku, 2015)'
_computing_structure_refinement 'SHELXL Version 2014/7 (Sheldrick, 2008)'
_computing_structure_solution 'SIR2011 (Burla, et al., 2012)'
_diffrn_ambient_temperature 93
_diffrn_detector_area_resol_mean 5.814
_diffrn_measured_fraction_theta_full 0.995
_diffrn_measured_fraction_theta_max 0.995
_diffrn_measurement_device_type 'Rigaku XtaLAB P200'
_diffrn_measurement_method \w
_diffrn_radiation_type 'Mo K\a'
_diffrn_radiation_wavelength 0.71075
_diffrn_reflns_av_R_equivalents 0.0573
_diffrn_reflns_Laue_measured_fraction_full 0.995
_diffrn_reflns_Laue_measured_fraction_max 0.995
_diffrn_reflns_limit_h_max 20
_diffrn_reflns_limit_h_min -20
_diffrn_reflns_limit_k_max 20
_diffrn_reflns_limit_k_min -19
_diffrn_reflns_limit_l_max 13
_diffrn_reflns_limit_l_min -13
_diffrn_reflns_number 27554
_diffrn_reflns_point_group_measured_fraction_full 0.996
_diffrn_reflns_point_group_measured_fraction_max 0.996
_diffrn_reflns_theta_full 25.242
_diffrn_reflns_theta_max 25.342
_diffrn_reflns_theta_min 2.258
_diffrn_standards_number 0
_exptl_absorpt_coefficient_mu 2.331
_exptl_absorpt_correction_T_max 0.792
_exptl_absorpt_correction_T_min 0.516
_exptl_absorpt_correction_type none
_exptl_crystal_colour colorless
_exptl_crystal_density_diffrn 1.653
_exptl_crystal_density_method 'not measured'
_exptl_crystal_description prism
_exptl_crystal_F_000 1416.00
_exptl_crystal_size_max 0.200
_exptl_crystal_size_mid 0.100
_exptl_crystal_size_min 0.100
_refine_diff_density_max 1.27
_refine_diff_density_min -0.30
_refine_ls_abs_structure_details
;
 Flack x determined using 1319 quotients [(I+)-(I-)]/[(I+)+(I-)]
 (Parsons, Flack and Wagner, Acta Cryst. B69 (2013) 249-259).
;
_refine_ls_abs_structure_Flack -0.001(5)
_refine_ls_extinction_method none
_refine_ls_goodness_of_fit_ref 1.022
_refine_ls_hydrogen_treatment constr
_refine_ls_number_parameters 253
_refine_ls_number_reflns 3460
_refine_ls_number_restraints 1
_refine_ls_R_factor_all 0.0435
_refine_ls_R_factor_gt 0.0382
_refine_ls_shift/su_max 0.000
_refine_ls_structure_factor_coef Fsqd
_refine_ls_weighting_details 'w = 1/[\s^2^(Fo^2^)+(0.0601P)^2^] where P=(Fo^2^+2Fc^2^)/3'
_refine_ls_weighting_scheme calc
_refine_ls_wR_factor_gt 0.0970
_refine_ls_wR_factor_ref 0.0988
_reflns_Friedel_coverage 0.898
_reflns_Friedel_fraction_full 0.998
_reflns_Friedel_fraction_max 0.998
_reflns_number_gt 3073
_reflns_number_total 3460
_reflns_threshold_expression F^2^>2.0\s(F^2^)
_cod_data_source_file c8sc01324a2.cif
_cod_data_source_block 18
_cod_depositor_comments
;
The following automatic conversions were performed:

'_chemical_absolute_configuration' value 'ad ' changed to 'ad'
according to
/home/data/users/saulius/crontab/automatic-downloads/rss-feeds/RSC/lib/dictionaries/cif_core.dic
dictionary named 'cif_core.dic' version 2.4.2 from 2011-04-26.

Automatic conversion script
Id: cif_fix_values 4973 2017-02-22 13:04:09Z antanas 

 Adding full bibliography for 1549376.cif.
;
_cod_database_code 1549376

loop_
_space_group_symop_id
_space_group_symop_operation_xyz
1 +X,+Y,+Z
2 -Y,+X-Y,1/3+Z
3 -X+Y,-X,2/3+Z
4 -X,-Y,1/2+Z
5 +Y,-X+Y,5/6+Z
6 +X-Y,+X,1/6+Z

loop_
_atom_site_label
_atom_site_type_symbol
_atom_site_fract_x
_atom_site_fract_y
_atom_site_fract_z
_atom_site_U_iso_or_equiv
_atom_site_adp_type
_atom_site_occupancy
_atom_site_site_symmetry_order
_atom_site_calc_flag
_atom_site_refinement_flags_posn
_atom_site_refinement_flags_adp
Br19 Br 0.78436(5) 0.79725(5) 0.04763(7) 0.0365(2) Uani 1 1 d . .
S7 S 0.61209(10) 0.76207(10) 0.81923(14) 0.0230(3) Uani 1 1 d . .
F1 F 0.4010(2) 0.7432(2) 0.5618(3) 0.0320(9) Uani 1 1 d . .
F2 F 0.4258(2) 0.8089(3) 0.3920(4) 0.0371(9) Uani 1 1 d . .
F3 F 0.4664(2) 0.7090(2) 0.4261(3) 0.0312(9) Uani 1 1 d . .
O2 O 0.4840(3) 0.9571(3) 0.7478(4) 0.0358(12) Uani 1 1 d . .
O15 O 0.6711(3) 0.7325(3) 0.6239(4) 0.0280(10) Uani 1 1 d . .
O31 O 0.8765(6) 0.9558(5) 0.6241(8) 0.113(3) Uani 1 1 d . .
N1 N 0.5320(3) 0.8535(3) 0.7634(5) 0.0213(11) Uani 1 1 d . .
C2 C 0.5152(4) 0.9156(4) 0.7016(6) 0.0247(14) Uani 1 1 d . .
C3 C 0.5447(4) 0.9303(4) 0.5741(5) 0.0268(14) Uani 1 1 d . .
H3A H 0.6044 0.9870 0.5689 0.032 Uiso 1 1 calc R U
H3B H 0.5005 0.9402 0.5291 0.032 Uiso 1 1 calc R U
C4 C 0.5532(4) 0.8539(4) 0.5140(5) 0.0225(14) Uani 1 1 d . .
H4 H 0.5929 0.8801 0.4435 0.027 Uiso 1 1 calc R U
C5 C 0.5984(4) 0.8177(4) 0.5961(5) 0.0206(13) Uani 1 1 d . .
C6 C 0.5791(4) 0.8141(4) 0.7138(6) 0.0205(12) Uani 1 1 d . .
C8 C 0.5578(4) 0.7898(4) 0.9290(6) 0.0231(14) Uani 1 1 d . .
C9 C 0.5522(4) 0.7669(4) 1.0461(6) 0.0292(14) Uani 1 1 d . .
H9 H 0.5802 0.7342 1.0746 0.035 Uiso 1 1 calc R U
C10 C 0.5041(4) 0.7930(4) 1.1218(6) 0.0324(16) Uani 1 1 d . .
H10 H 0.4999 0.7787 1.2028 0.039 Uiso 1 1 calc R U
C11 C 0.4629(4) 0.8396(5) 1.0784(6) 0.0316(16) Uani 1 1 d . .
H11 H 0.4302 0.8564 1.1307 0.038 Uiso 1 1 calc R U
C12 C 0.4676(4) 0.8626(4) 0.9610(6) 0.0289(15) Uani 1 1 d . .
H12 H 0.4382 0.8939 0.9324 0.035 Uiso 1 1 calc R U
C13 C 0.5169(4) 0.8380(4) 0.8866(6) 0.0247(13) Uani 1 1 d . .
C14 C 0.4624(4) 0.7787(4) 0.4745(6) 0.0277(15) Uani 1 1 d . .
C15 C 0.6504(4) 0.7759(4) 0.5557(6) 0.0242(13) Uani 1 1 d . .
C16 C 0.6792(4) 0.7827(4) 0.4301(5) 0.0226(13) Uani 1 1 d . .
C17 C 0.7301(4) 0.8674(4) 0.3739(6) 0.0239(13) Uani 1 1 d . .
H17 H 0.7423 0.9216 0.4134 0.029 Uiso 1 1 calc R U
C18 C 0.7628(4) 0.8721(4) 0.2608(6) 0.0264(14) Uani 1 1 d . .
H18 H 0.7979 0.9293 0.2231 0.032 Uiso 1 1 calc R U
C19 C 0.7428(4) 0.7913(4) 0.2038(6) 0.0269(14) Uani 1 1 d . .
C20 C 0.6925(4) 0.7070(4) 0.2578(5) 0.0233(13) Uani 1 1 d . .
H20 H 0.6793 0.6528 0.2174 0.028 Uiso 1 1 calc R U
C21 C 0.6616(4) 0.7029(4) 0.3716(6) 0.0223(13) Uani 1 1 d . .
H21 H 0.6284 0.6457 0.4099 0.027 Uiso 1 1 calc R U

loop_
_atom_site_aniso_label
_atom_site_aniso_U_11
_atom_site_aniso_U_22
_atom_site_aniso_U_33
_atom_site_aniso_U_23
_atom_site_aniso_U_13
_atom_site_aniso_U_12
Br19 0.0462(4) 0.0573(5) 0.0213(3) 0.0056(3) 0.0065(3) 0.0372(4)
S7 0.0262(8) 0.0261(8) 0.0192(8) 0.0004(6) 0.0008(7) 0.0150(7)
F1 0.0215(17) 0.042(2) 0.025(2) 0.0017(18) 0.0036(16) 0.0106(16)
F2 0.033(2) 0.056(2) 0.030(2) 0.005(2) -0.0026(18) 0.0281(19)
F3 0.032(2) 0.035(2) 0.026(2) -0.0078(16) -0.0027(16) 0.0165(17)
O2 0.039(3) 0.041(3) 0.038(3) -0.001(2) 0.006(2) 0.028(2)
O15 0.036(3) 0.036(2) 0.024(3) 0.006(2) 0.004(2) 0.026(2)
O31 0.111(6) 0.092(6) 0.090(6) -0.069(5) -0.024(5) 0.016(5)
N1 0.017(2) 0.020(2) 0.024(3) -0.001(2) 0.002(2) 0.008(2)
C2 0.021(3) 0.024(3) 0.028(4) -0.002(3) 0.003(3) 0.011(3)
C3 0.027(3) 0.025(3) 0.028(4) 0.002(3) 0.001(3) 0.013(3)
C4 0.023(3) 0.027(3) 0.021(3) 0.006(2) 0.006(2) 0.015(3)
C5 0.020(3) 0.021(3) 0.022(3) 0.000(2) -0.001(3) 0.010(3)
C6 0.017(3) 0.020(3) 0.025(3) -0.003(3) -0.001(3) 0.010(2)
C8 0.016(3) 0.022(3) 0.027(3) -0.003(3) 0.004(2) 0.007(2)
C9 0.029(3) 0.026(3) 0.027(4) 0.002(3) 0.001(3) 0.010(3)
C10 0.030(4) 0.035(4) 0.019(4) -0.004(3) 0.005(3) 0.006(3)
C11 0.025(3) 0.037(4) 0.028(4) -0.010(3) 0.001(3) 0.013(3)
C12 0.025(3) 0.030(4) 0.033(4) -0.009(3) 0.002(3) 0.014(3)
C13 0.025(3) 0.024(3) 0.019(3) -0.004(3) 0.000(3) 0.008(3)
C14 0.028(3) 0.038(4) 0.021(4) 0.002(3) -0.001(3) 0.019(3)
C15 0.022(3) 0.023(3) 0.024(3) 0.001(3) 0.004(3) 0.009(3)
C16 0.024(3) 0.030(3) 0.018(3) 0.003(3) 0.002(2) 0.016(3)
C17 0.027(3) 0.021(3) 0.025(3) -0.001(3) 0.002(3) 0.013(3)
C18 0.028(3) 0.026(3) 0.030(4) 0.009(3) 0.007(3) 0.017(3)
C19 0.028(3) 0.046(4) 0.018(3) 0.002(3) 0.001(3) 0.026(3)
C20 0.028(3) 0.026(3) 0.024(3) -0.003(3) -0.002(3) 0.019(3)
C21 0.023(3) 0.023(3) 0.024(4) 0.004(3) -0.002(3) 0.014(3)

loop_
_atom_type_symbol
_atom_type_description
_atom_type_scat_dispersion_real
_atom_type_scat_dispersion_imag
_atom_type_scat_source
C C 0.0033 0.0016
;
International Tables for Crystallography
(Vol. C, Tables 4.2.6.8 and 6.1.1.4)
;
H H 0.0000 0.0000
;
International Tables for Crystallography
(Vol. C, Table 6.1.1.4)
;
Br Br -0.2901 2.4595
;
International Tables for Crystallography
(Vol. C, Tables 4.2.6.8 and 6.1.1.4)
;
F F 0.0171 0.0103
;
International Tables for Crystallography
(Vol. C, Tables 4.2.6.8 and 6.1.1.4)
;
N N 0.0061 0.0033
;
International Tables for Crystallography
(Vol. C, Tables 4.2.6.8 and 6.1.1.4)
;
O O 0.0106 0.0060
;
International Tables for Crystallography
(Vol. C, Tables 4.2.6.8 and 6.1.1.4)
;
S S 0.1246 0.1234
;
International Tables for Crystallography
(Vol. C, Tables 4.2.6.8 and 6.1.1.4)
;

loop_
_geom_angle_atom_site_label_1
_geom_angle_atom_site_label_2
_geom_angle_atom_site_label_3
_geom_angle
C6 S7 C8 90.8(3)
C6 N1 C2 122.2(5)
C6 N1 C13 113.9(5)
C2 N1 C13 123.0(5)
O2 C2 N1 122.2(6)
O2 C2 C3 122.2(6)
N1 C2 C3 115.5(5)
C2 C3 C4 116.9(5)
C2 C3 H3A 108.1
C4 C3 H3A 108.1
C2 C3 H3B 108.1
C4 C3 H3B 108.1
H3A C3 H3B 107.3
C14 C4 C5 110.7(5)
C14 C4 C3 111.3(5)
C5 C4 C3 110.2(5)
C14 C4 H4 108.2
C5 C4 H4 108.2
C3 C4 H4 108.2
C6 C5 C15 118.4(5)
C6 C5 C4 117.6(5)
C15 C5 C4 123.5(6)
C5 C6 N1 123.8(6)
C5 C6 S7 124.6(4)
N1 C6 S7 111.6(5)
C9 C8 C13 121.1(6)
C9 C8 S7 126.0(5)
C13 C8 S7 112.9(5)
C8 C9 C10 118.4(6)
C8 C9 H9 120.8
C10 C9 H9 120.8
C11 C10 C9 120.0(7)
C11 C10 H10 120.0
C9 C10 H10 120.0
C10 C11 C12 122.2(6)
C10 C11 H11 118.9
C12 C11 H11 118.9
C11 C12 C13 117.7(6)
C11 C12 H12 121.2
C13 C12 H12 121.2
C12 C13 C8 120.7(6)
C12 C13 N1 128.6(6)
C8 C13 N1 110.7(5)
F3 C14 F1 106.3(5)
F3 C14 F2 106.3(5)
F1 C14 F2 106.6(5)
F3 C14 C4 113.1(5)
F1 C14 C4 113.2(5)
F2 C14 C4 110.9(5)
O15 C15 C5 120.8(6)
O15 C15 C16 118.0(5)
C5 C15 C16 121.2(5)
C21 C16 C17 119.6(6)
C21 C16 C15 118.5(5)
C17 C16 C15 121.7(5)
C18 C17 C16 120.4(6)
C18 C17 H17 119.8
C16 C17 H17 119.8
C17 C18 C19 118.7(6)
C17 C18 H18 120.6
C19 C18 H18 120.6
C20 C19 C18 121.7(6)
C20 C19 Br19 119.5(5)
C18 C19 Br19 118.9(5)
C19 C20 C21 119.3(6)
C19 C20 H20 120.4
C21 C20 H20 120.4
C20 C21 C16 120.3(6)
C20 C21 H21 119.9
C16 C21 H21 119.9

loop_
_geom_bond_atom_site_label_1
_geom_bond_atom_site_label_2
_geom_bond_distance
Br19 C19 1.903(7)
S7 C6 1.742(6)
S7 C8 1.754(6)
F1 C14 1.347(7)
F2 C14 1.361(7)
F3 C14 1.337(7)
O2 C2 1.194(7)
O15 C15 1.237(7)
N1 C6 1.393(7)
N1 C2 1.411(8)
N1 C13 1.430(9)
C2 C3 1.519(9)
C3 C4 1.535(8)
C3 H3A 0.9900
C3 H3B 0.9900
C4 C14 1.497(9)
C4 C5 1.521(8)
C4 H4 1.0000
C5 C6 1.379(9)
C5 C15 1.457(8)
C8 C9 1.383(10)
C8 C13 1.397(9)
C9 C10 1.405(9)
C9 H9 0.9500
C10 C11 1.383(10)
C10 H10 0.9500
C11 C12 1.388(10)
C11 H11 0.9500
C12 C13 1.395(9)
C12 H12 0.9500
C15 C16 1.501(9)
C16 C21 1.402(9)
C16 C17 1.407(8)
C17 C18 1.392(9)
C17 H17 0.9500
C18 C19 1.399(9)
C18 H18 0.9500
C19 C20 1.390(9)
C20 C21 1.391(9)
C20 H20 0.9500
C21 H21 0.9500

loop_
_geom_torsion_atom_site_label_1
_geom_torsion_atom_site_label_2
_geom_torsion_atom_site_label_3
_geom_torsion_atom_site_label_4
_geom_torsion
C6 N1 C2 O2 -171.5(5)
C13 N1 C2 O2 -2.7(9)
C6 N1 C2 C3 5.0(8)
C13 N1 C2 C3 173.8(5)
O2 C2 C3 C4 -160.2(6)
N1 C2 C3 C4 23.3(7)
C2 C3 C4 C14 81.1(7)
C2 C3 C4 C5 -42.0(7)
C14 C4 C5 C6 -88.1(7)
C3 C4 C5 C6 35.4(7)
C14 C4 C5 C15 83.4(7)
C3 C4 C5 C15 -153.1(5)
C15 C5 C6 N1 178.3(5)
C4 C5 C6 N1 -9.8(8)
C15 C5 C6 S7 -0.4(8)
C4 C5 C6 S7 171.6(4)
C2 N1 C6 C5 -12.6(8)
C13 N1 C6 C5 177.7(5)
C2 N1 C6 S7 166.2(4)
C13 N1 C6 S7 -3.5(6)
C8 S7 C6 C5 -178.8(5)
C8 S7 C6 N1 2.4(4)
C6 S7 C8 C9 178.2(6)
C6 S7 C8 C13 -0.7(5)
C13 C8 C9 C10 0.2(9)
S7 C8 C9 C10 -178.6(5)
C8 C9 C10 C11 0.7(9)
C9 C10 C11 C12 -0.4(10)
C10 C11 C12 C13 -0.8(10)
C11 C12 C13 C8 1.7(9)
C11 C12 C13 N1 -180.0(6)
C9 C8 C13 C12 -1.4(9)
S7 C8 C13 C12 177.5(5)
C9 C8 C13 N1 180.0(5)
S7 C8 C13 N1 -1.1(6)
C6 N1 C13 C12 -175.5(6)
C2 N1 C13 C12 14.9(9)
C6 N1 C13 C8 3.0(7)
C2 N1 C13 C8 -166.7(5)
C5 C4 C14 F3 -54.5(7)
C3 C4 C14 F3 -177.3(5)
C5 C4 C14 F1 66.4(7)
C3 C4 C14 F1 -56.4(7)
C5 C4 C14 F2 -173.8(5)
C3 C4 C14 F2 63.4(7)
C6 C5 C15 O15 5.2(9)
C4 C5 C15 O15 -166.3(6)
C6 C5 C15 C16 -175.9(5)
C4 C5 C15 C16 12.7(9)
O15 C15 C16 C21 48.7(8)
C5 C15 C16 C21 -130.3(6)
O15 C15 C16 C17 -125.5(6)
C5 C15 C16 C17 55.5(8)
C21 C16 C17 C18 0.1(9)
C15 C16 C17 C18 174.3(6)
C16 C17 C18 C19 0.9(9)
C17 C18 C19 C20 -0.8(9)
C17 C18 C19 Br19 178.2(5)
C18 C19 C20 C21 -0.4(9)
Br19 C19 C20 C21 -179.4(4)
C19 C20 C21 C16 1.5(9)
C17 C16 C21 C20 -1.4(9)
C15 C16 C21 C20 -175.7(5)
